data_9001944
loop_
_publ_author_name
'Gualtieri, A.'
'Artioli, G.'
'Passaglia, E.'
'Bigi, S.'
'Viani, A.'
'Hanson, J. C.'

_publ_section_title
;
 Crystal structure-crystal chemistry relationships in the zeolites erionite
 and offretite
 Sample from Mt. Semiol
;
_journal_name_full 'American Mineralogist'
_journal_page_first 590
_journal_page_last 606
_journal_volume 83
_journal_year 1998
_chemical_formula_sum 'Al5.22 Ca1.4 H25.678 K Mg O49.52 Si12.78'
_chemical_name_mineral Offretite
_space_group_IT_number 187
_symmetry_space_group_name_Hall 'P -6 2'
_symmetry_space_group_name_H-M 'P -6 m 2'
_cell_angle_alpha 90
_cell_angle_beta 90
_cell_angle_gamma 120
_cell_formula_units_Z 1
_cell_length_a 13.293
_cell_length_b 13.293
_cell_length_c 7.608
_cell_volume 1164.252
_database_code_amcsd 0002005
_exptl_crystal_density_diffrn 2.050
_cod_original_formula_sum '(Si12.78 Al5.22) Ca1.4 K Mg O49.52 H25.678'
_cod_database_code 9001944

loop_
_space_group_symop_operation_xyz
x,y,z
x,x-y,-z
-x+y,-x,-z
-y,-x,z
-y,x-y,z
-x+y,y,-z
x,y,-z
x,x-y,z
-x+y,-x,z
-y,-x,-z
-y,x-y,-z
-x+y,y,z

loop_
_atom_site_label
_atom_site_fract_x
_atom_site_fract_y
_atom_site_fract_z
_atom_site_occupancy
_atom_site_U_iso_or_equiv
_atom_site_type_symbol
_atom_site_attached_hydrogens
Si1 -0.00040 0.23080 0.20670 0.71000 0.02800 Si 0
Al1 -0.00040 0.23080 0.20670 0.29000 0.02800 Al 0
Si2 0.09190 0.42100 0.50000 0.71000 0.03000 Si 0
Al2 0.09190 0.42100 0.50000 0.29000 0.03000 Al 0
Ca1 0.66667 0.33333 0.35300 0.43000 0.06700 Ca 0
Ca2 0.66667 0.33333 0.24500 0.27000 0.05200 Ca 0
K 0.00000 0.00000 0.50000 1.00000 0.04000 K 0
Mg 0.33333 0.66667 0.00000 1.00000 0.02600 Mg 0
O1 0.02670 0.34760 0.31880 1.00000 0.03000 O 0
O2 0.09420 0.90560 0.23400 1.00000 0.01600 O 0
O3 0.88490 0.11510 0.28070 1.00000 0.02600 O 0
O4 0.00930 0.27220 0.00000 1.00000 0.03200 O 0
O5 0.22710 0.77290 0.50000 1.00000 0.01000 O 0
O6 0.45450 0.54550 0.50000 1.00000 0.05100 O 0
Wat1 0.33333 0.66667 0.25870 1.00000 0.04300 O 2
Wat2 0.24370 0.75630 0.00000 0.80000 0.04100 O 2
Wat3 0.17400 0.49570 0.00000 0.30000 0.06000 O 2
Wat4 0.75790 0.24210 0.50000 1.00000 0.05800 O 2
Wat5 -0.43570 0.43570 0.17130 0.35000 0.04200 O 2
Wat5b -0.48200 0.48200 0.12310 0.37000 0.04200 O 2

loop_
_cod_changelog_entry_id
_cod_changelog_entry_author
_cod_changelog_entry_date
_cod_changelog_entry_text
1
;cod-tools version 3.8.0
Id: cif_guess_AMCSD_atom_types 9581 2023-05-17 12:35:41Z saulius
;
2023-05-18T11:37:04+03:00
;Derived atom types and hydrogen counts
from atom names that follow the AMCSD naming convention
(Wat == water, O-H == hydroxyl).
;

loop_
_cod_related_entry_id
_cod_related_entry_database
_cod_related_entry_code
1 AMCSD 0002005
